data_7715505
loop_
_publ_author_name
'Tran, Phuong M.'
'Wang, Yuzhong'
'Lahm, Mitchell E.'
'Wei, Pingrong'
'Schaefer, 3rd, Henry F'
'Robinson, Gregory H.'

_publ_section_title
;
 Unusual nucleophilic reactivity of a dithiolene-based N-heterocyclic
 silane.
;
_journal_issue 14
_journal_name_full 'Dalton transactions (Cambridge, England : 2003)'
_journal_page_first 6178
_journal_page_last 6183
_journal_paper_doi 10.1039/d3dt03843b
_journal_volume 53
_journal_year 2024
_chemical_formula_sum 'C67 H86 B2 I6 N4 S3 Si'
_chemical_formula_weight 1854.68
_space_group_crystal_system monoclinic
_space_group_IT_number 14
_space_group_name_Hall '-P 2ybc'
_space_group_name_H-M_alt 'P 1 21/c 1'
_atom_sites_solution_hydrogens geom
_audit_creation_method SHELXL-2018/3
_audit_update_record
;
2024-01-23 deposited with the CCDC.	2024-03-20 downloaded from the CCDC.
;
_cell_angle_alpha 90
_cell_angle_beta 101.17(3)
_cell_angle_gamma 90
_cell_formula_units_Z 4
_cell_length_a 20.950(19)
_cell_length_b 12.762(11)
_cell_length_c 28.79(2)
_cell_measurement_reflns_used 4581
_cell_measurement_temperature 135(2)
_cell_measurement_theta_max 26.35
_cell_measurement_theta_min 2.21
_cell_volume 7552(11)
_computing_cell_refinement 'Bruker SAINT'
_computing_data_collection 'Bruker APEX3'
_computing_data_reduction 'Bruker SAINT'
_computing_molecular_graphics 'Bruker SHELXTL'
_computing_publication_material 'Bruker SHELXTL'
_computing_structure_refinement 'SHELXL-2018/3 (Sheldrick, 2018)'
_computing_structure_solution 'SHELXT 2014/5 (Sheldrick, 2014)'
_diffrn_ambient_temperature 135(2)
_diffrn_measured_fraction_theta_full 0.997
_diffrn_measured_fraction_theta_max 0.997
_diffrn_measurement_device_type 'Bruker D8 Quest PHOTON 100 CMOS'
_diffrn_measurement_method 'Omega/phi scans'
_diffrn_radiation_type MoK\a
_diffrn_radiation_wavelength 0.71073
_diffrn_reflns_av_R_equivalents 0.1128
_diffrn_reflns_av_unetI/netI 0.1720
_diffrn_reflns_Laue_measured_fraction_full 0.997
_diffrn_reflns_Laue_measured_fraction_max 0.997
_diffrn_reflns_limit_h_max 25
_diffrn_reflns_limit_h_min -25
_diffrn_reflns_limit_k_max 13
_diffrn_reflns_limit_k_min -15
_diffrn_reflns_limit_l_max 30
_diffrn_reflns_limit_l_min -34
_diffrn_reflns_number 35959
_diffrn_reflns_point_group_measured_fraction_full 0.997
_diffrn_reflns_point_group_measured_fraction_max 0.997
_diffrn_reflns_theta_full 25.242
_diffrn_reflns_theta_max 25.348
_diffrn_reflns_theta_min 1.751
_diffrn_source Imus
_exptl_absorpt_coefficient_mu 2.606
_exptl_absorpt_correction_T_max 0.7454
_exptl_absorpt_correction_T_min 0.5751
_exptl_absorpt_correction_type multi-scan
_exptl_absorpt_process_details 'BRUKER SADABS'
_exptl_crystal_colour 'pale yellow'
_exptl_crystal_density_diffrn 1.631
_exptl_crystal_description plate
_exptl_crystal_F_000 3624
_exptl_crystal_size_max 0.200
_exptl_crystal_size_mid 0.140
_exptl_crystal_size_min 0.040
_refine_diff_density_max 0.873
_refine_diff_density_min -1.282
_refine_diff_density_rms 0.188
_refine_ls_extinction_method none
_refine_ls_goodness_of_fit_ref 1.003
_refine_ls_hydrogen_treatment constr
_refine_ls_matrix_type full
_refine_ls_number_parameters 738
_refine_ls_number_reflns 13805
_refine_ls_number_restraints 24
_refine_ls_restrained_S_all 1.002
_refine_ls_R_factor_all 0.1552
_refine_ls_R_factor_gt 0.0661
_refine_ls_shift/su_max 0.004
_refine_ls_shift/su_mean 0.000
_refine_ls_structure_factor_coef Fsqd
_refine_ls_weighting_details 'w=1/[\s^2^(Fo^2^)+(0.0210P)^2^] where P=(Fo^2^+2Fc^2^)/3'
_refine_ls_weighting_scheme calc
_refine_ls_wR_factor_gt 0.0860
_refine_ls_wR_factor_ref 0.1052
_reflns_Friedel_coverage 0.000
_reflns_number_gt 7518
_reflns_number_total 13805
_reflns_threshold_expression 'I > 2\s(I)'
_cod_data_source_file d3dt03843b2.cif
_cod_data_source_block j1_a_CCDC1
_cod_depositor_comments 'Adding full bibliography for 7715503--7715508.cif.'
_cod_original_sg_symbol_H-M 'P 21/c'
_cod_database_code 7715505
_shelx_shelxl_version_number 2018/3
_shelx_space_group_comment
;
The symmetry employed for this shelxl refinement is uniquely defined
by the following loop, which should always be used as a source of
symmetry information in preference to the above space-group names.
They are only intended as comments.
;
_shelx_estimated_absorpt_t_min 0.624
_shelx_estimated_absorpt_t_max 0.903

loop_
_space_group_symop_operation_xyz
'x, y, z'
'-x, y+1/2, -z+1/2'
'-x, -y, -z'
'x, -y-1/2, z-1/2'

loop_
_atom_site_label
_atom_site_type_symbol
_atom_site_fract_x
_atom_site_fract_y
_atom_site_fract_z
_atom_site_U_iso_or_equiv
_atom_site_adp_type
_atom_site_occupancy
_atom_site_site_symmetry_order
_atom_site_calc_flag
_atom_site_refinement_flags_posn
_atom_site_refinement_flags_adp
_atom_site_refinement_flags_occupancy
_atom_site_disorder_assembly
_atom_site_disorder_group
I1 I 0.35472(3) 0.86049(4) 0.70792(2) 0.02346(16) Uani 1 1 d . . . . .
I2 I 0.34559(3) 0.71714(5) 0.59880(2) 0.02824(18) Uani 1 1 d . . . . .
I3 I 0.41176(3) 0.98439(4) 0.60792(2) 0.02944(18) Uani 1 1 d . . . . .
I4 I 0.71852(3) 0.94198(4) 0.52397(2) 0.02835(18) Uani 1 1 d . . . . .
I5 I 1.01308(3) 0.47866(5) 0.56548(2) 0.0388(2) Uani 1 1 d . . . . .
I6 I 0.97644(3) 0.28576(5) 0.64952(3) 0.0449(2) Uani 1 1 d . . . . .
Si1 Si 0.73660(11) 0.79123(18) 0.57500(8) 0.0142(6) Uani 1 1 d . . . . .
S1 S 0.48714(10) 0.78896(17) 0.68095(8) 0.0184(6) Uani 1 1 d . . . . .
S2 S 0.73400(10) 0.83481(17) 0.64719(8) 0.0201(6) Uani 1 1 d . . . . .
S3 S 0.65594(10) 0.68343(16) 0.56106(8) 0.0187(6) Uani 1 1 d . . . . .
B1 B 0.4039(5) 0.8338(7) 0.6449(4) 0.020(3) Uani 1 1 d . . . . .
B2 B 0.9524(5) 0.4296(8) 0.6123(4) 0.021(3) Uani 1 1 d . . . . .
N1 N 0.6069(3) 0.8350(4) 0.6657(2) 0.0079(16) Uani 1 1 d . . . . .
N2 N 0.5554(3) 0.7350(5) 0.6090(2) 0.0114(16) Uani 1 1 d . . . . .
N3 N 0.8066(3) 0.7298(5) 0.5693(2) 0.0152(17) Uani 1 1 d . . . . .
N4 N 0.8978(3) 0.4873(5) 0.6176(2) 0.0157(17) Uani 1 1 d . . . . .
C1 C 0.5478(4) 0.7902(6) 0.6478(3) 0.0098(19) Uani 1 1 d . U . . .
C2 C 0.6508(4) 0.8063(6) 0.6377(3) 0.010(2) Uani 1 1 d . U . . .
C3 C 0.6204(4) 0.7442(6) 0.6033(3) 0.014(2) Uani 1 1 d . . . . .
C4 C 0.5098(4) 0.6632(6) 0.5805(3) 0.011(2) Uani 1 1 d . . . . .
C5 C 0.5013(4) 0.5641(6) 0.6002(3) 0.018(2) Uani 1 1 d . . . . .
C6 C 0.4604(4) 0.4965(7) 0.5714(3) 0.024(2) Uani 1 1 d . . . . .
H6 H 0.451586 0.429740 0.583339 0.029 Uiso 1 1 calc R U . . .
C7 C 0.4320(4) 0.5230(7) 0.5260(3) 0.026(2) Uani 1 1 d . U . . .
H7 H 0.404995 0.473209 0.506977 0.031 Uiso 1 1 calc R U . . .
C8 C 0.4414(4) 0.6190(7) 0.5070(3) 0.022(2) Uani 1 1 d . . . . .
H8 H 0.421074 0.635060 0.475405 0.026 Uiso 1 1 calc R U . . .
C9 C 0.4808(4) 0.6930(6) 0.5344(3) 0.016(2) Uani 1 1 d . . . . .
C10 C 0.4899(4) 0.8001(6) 0.5132(3) 0.025(2) Uani 1 1 d . . . . .
H10 H 0.514698 0.846450 0.538386 0.029 Uiso 1 1 calc R U . . .
C11 C 0.5262(4) 0.7923(7) 0.4730(3) 0.041(3) Uani 1 1 d . . . . .
H11A H 0.531163 0.862426 0.460253 0.061 Uiso 1 1 calc R U . . .
H11B H 0.569295 0.761837 0.484619 0.061 Uiso 1 1 calc R U . . .
H11C H 0.501873 0.747685 0.448023 0.061 Uiso 1 1 calc R U . . .
C12 C 0.4238(5) 0.8510(7) 0.4931(3) 0.042(3) Uani 1 1 d . . . . .
H12A H 0.398553 0.857456 0.518281 0.063 Uiso 1 1 calc R U . . .
H12B H 0.430764 0.920657 0.480681 0.063 Uiso 1 1 calc R U . . .
H12C H 0.399922 0.807232 0.467552 0.063 Uiso 1 1 calc R U . . .
C13 C 0.5363(4) 0.5310(7) 0.6489(3) 0.022(2) Uani 1 1 d . . . . .
H13 H 0.555056 0.595293 0.666216 0.026 Uiso 1 1 calc R U . . .
C14 C 0.4913(4) 0.4800(7) 0.6778(3) 0.039(3) Uani 1 1 d . . . . .
H14A H 0.516311 0.460157 0.708966 0.058 Uiso 1 1 calc R U . . .
H14B H 0.457071 0.529642 0.681835 0.058 Uiso 1 1 calc R U . . .
H14C H 0.471489 0.417384 0.661337 0.058 Uiso 1 1 calc R U . . .
C15 C 0.5921(5) 0.4589(7) 0.6444(3) 0.041(3) Uani 1 1 d . . . . .
H15A H 0.614791 0.437402 0.675934 0.062 Uiso 1 1 calc R U . . .
H15B H 0.575183 0.396823 0.626001 0.062 Uiso 1 1 calc R U . . .
H15C H 0.622498 0.495892 0.628162 0.062 Uiso 1 1 calc R U . . .
C16 C 0.6259(4) 0.8929(6) 0.7094(3) 0.011(2) Uani 1 1 d . U . . .
C17 C 0.6489(4) 0.8350(6) 0.7507(3) 0.014(2) Uani 1 1 d . . . . .
C18 C 0.6703(4) 0.8922(7) 0.7916(3) 0.025(2) Uani 1 1 d . . . . .
H18 H 0.685105 0.855657 0.820459 0.030 Uiso 1 1 calc R U . . .
C19 C 0.6708(4) 0.9996(7) 0.7921(3) 0.030(3) Uani 1 1 d . . . . .
H19 H 0.687182 1.036337 0.820590 0.036 Uiso 1 1 calc R U . . .
C20 C 0.6474(4) 1.0539(7) 0.7510(3) 0.027(2) Uani 1 1 d . . . . .
H20 H 0.646880 1.128348 0.751785 0.032 Uiso 1 1 calc R U . . .
C21 C 0.6243(4) 1.0026(6) 0.7084(3) 0.015(2) Uani 1 1 d . . . . .
C22 C 0.5998(4) 1.0644(6) 0.6641(3) 0.023(2) Uani 1 1 d . . . . .
H22 H 0.575579 1.015403 0.639812 0.027 Uiso 1 1 calc R U . . .
C23 C 0.5530(4) 1.1512(6) 0.6724(3) 0.033(3) Uani 1 1 d . . . . .
H23A H 0.516987 1.120565 0.685073 0.049 Uiso 1 1 calc R U . . .
H23B H 0.576203 1.201895 0.695180 0.049 Uiso 1 1 calc R U . . .
H23C H 0.535817 1.186654 0.642444 0.049 Uiso 1 1 calc R U . . .
C24 C 0.6558(5) 1.1105(7) 0.6446(3) 0.040(3) Uani 1 1 d . . . . .
H24A H 0.685480 1.054387 0.639331 0.059 Uiso 1 1 calc R U . . .
H24B H 0.638816 1.145938 0.614498 0.059 Uiso 1 1 calc R U . . .
H24C H 0.679202 1.161178 0.667234 0.059 Uiso 1 1 calc R U . . .
C25 C 0.6483(4) 0.7162(6) 0.7526(3) 0.022(2) Uani 1 1 d . . . . .
H25 H 0.629928 0.689859 0.720007 0.026 Uiso 1 1 calc R U . . .
C26 C 0.7169(4) 0.6729(7) 0.7671(4) 0.041(3) Uani 1 1 d . . . . .
H26A H 0.743914 0.699026 0.745318 0.062 Uiso 1 1 calc R U . . .
H26B H 0.735486 0.695539 0.799366 0.062 Uiso 1 1 calc R U . . .
H26C H 0.715529 0.596148 0.765800 0.062 Uiso 1 1 calc R U . . .
C27 C 0.6052(5) 0.6780(7) 0.7850(4) 0.045(3) Uani 1 1 d . . . . .
H27A H 0.561445 0.707013 0.774856 0.068 Uiso 1 1 calc R U . . .
H27B H 0.603092 0.601295 0.783857 0.068 Uiso 1 1 calc R U . . .
H27C H 0.623048 0.700686 0.817424 0.068 Uiso 1 1 calc R U . . .
C28 C 0.8258(4) 0.6374(6) 0.5962(3) 0.014(2) Uani 1 1 d . . . . .
H28 H 0.800653 0.615083 0.618548 0.016 Uiso 1 1 calc R U . . .
C29 C 0.8774(4) 0.5815(6) 0.5912(3) 0.014(2) Uani 1 1 d . . . . .
H29 H 0.902353 0.604943 0.568998 0.017 Uiso 1 1 calc R U . . .
C30 C 0.8565(4) 0.4556(6) 0.6496(3) 0.018(2) Uani 1 1 d . . . . .
C31 C 0.8696(4) 0.4950(6) 0.6962(3) 0.023(2) Uani 1 1 d . . . . .
C32 C 0.8266(5) 0.4664(7) 0.7249(3) 0.033(3) Uani 1 1 d . . . . .
H32 H 0.834489 0.490231 0.756808 0.040 Uiso 1 1 calc R U . . .
C33 C 0.7723(5) 0.4039(7) 0.7088(4) 0.037(3) Uani 1 1 d . . . . .
H33 H 0.743159 0.386523 0.729152 0.045 Uiso 1 1 calc R U . . .
C34 C 0.7615(4) 0.3677(7) 0.6629(4) 0.031(3) Uani 1 1 d . . . . .
H34 H 0.724656 0.324638 0.652080 0.037 Uiso 1 1 calc R U . . .
C35 C 0.8024(4) 0.3919(6) 0.6321(3) 0.018(2) Uani 1 1 d . . . . .
C36 C 0.7892(4) 0.3494(6) 0.5829(3) 0.021(2) Uani 1 1 d . . . . .
H36 H 0.824892 0.373774 0.566880 0.026 Uiso 1 1 calc R U . . .
C37 C 0.7246(4) 0.3904(7) 0.5543(3) 0.045(3) Uani 1 1 d . . . . .
H37A H 0.717491 0.361107 0.522211 0.068 Uiso 1 1 calc R U . . .
H37B H 0.688948 0.369332 0.569772 0.068 Uiso 1 1 calc R U . . .
H37C H 0.726197 0.467048 0.552520 0.068 Uiso 1 1 calc R U . . .
C38 C 0.7879(5) 0.2300(6) 0.5812(4) 0.046(3) Uani 1 1 d . . . . .
H38A H 0.779125 0.206567 0.548200 0.068 Uiso 1 1 calc R U . . .
H38B H 0.830137 0.202557 0.597350 0.068 Uiso 1 1 calc R U . . .
H38C H 0.753699 0.204060 0.597140 0.068 Uiso 1 1 calc R U . . .
C39 C 0.9271(4) 0.5645(7) 0.7149(3) 0.031(3) Uani 1 1 d . . . . .
H39 H 0.952925 0.572558 0.689307 0.037 Uiso 1 1 calc R U . . .
C40 C 0.9714(5) 0.5138(8) 0.7580(4) 0.056(3) Uani 1 1 d . . . . .
H40A H 1.008387 0.560068 0.769510 0.085 Uiso 1 1 calc R U . . .
H40B H 0.946639 0.502623 0.783124 0.085 Uiso 1 1 calc R U . . .
H40C H 0.987387 0.446291 0.748622 0.085 Uiso 1 1 calc R U . . .
C41 C 0.9047(5) 0.6750(7) 0.7273(4) 0.050(3) Uani 1 1 d . . . . .
H41A H 0.942958 0.718381 0.739283 0.075 Uiso 1 1 calc R U . . .
H41B H 0.879091 0.707439 0.698853 0.075 Uiso 1 1 calc R U . . .
H41C H 0.878032 0.668924 0.751595 0.075 Uiso 1 1 calc R U . . .
C42 C 0.8471(4) 0.7590(6) 0.5357(3) 0.015(2) Uani 1 1 d . . . . .
C43 C 0.9025(4) 0.8206(6) 0.5527(3) 0.021(2) Uani 1 1 d . . . . .
C44 C 0.9418(4) 0.8414(6) 0.5201(4) 0.029(3) Uani 1 1 d . . . . .
H44 H 0.980194 0.881559 0.530205 0.034 Uiso 1 1 calc R U . . .
C45 C 0.9281(5) 0.8069(8) 0.4740(4) 0.039(3) Uani 1 1 d . . . . .
H45 H 0.956404 0.822599 0.452846 0.047 Uiso 1 1 calc R U . . .
C46 C 0.8722(4) 0.7487(6) 0.4591(3) 0.025(2) Uani 1 1 d . . . . .
H46 H 0.861703 0.726295 0.427103 0.030 Uiso 1 1 calc R U . . .
C47 C 0.8304(4) 0.7217(6) 0.4899(3) 0.015(2) Uani 1 1 d . . . . .
C48 C 0.7725(4) 0.6517(7) 0.4726(3) 0.030(3) Uani 1 1 d . . . . .
H48 H 0.747489 0.644790 0.498691 0.036 Uiso 1 1 calc R U . . .
C49 C 0.7269(5) 0.7007(8) 0.4294(4) 0.064(4) Uani 1 1 d . . . . .
H49A H 0.713597 0.770767 0.437687 0.096 Uiso 1 1 calc R U . . .
H49B H 0.749942 0.706005 0.402908 0.096 Uiso 1 1 calc R U . . .
H49C H 0.688341 0.656412 0.420156 0.096 Uiso 1 1 calc R U . . .
C50 C 0.7941(5) 0.5429(7) 0.4609(4) 0.050(3) Uani 1 1 d . . . . .
H50A H 0.755790 0.499162 0.449780 0.075 Uiso 1 1 calc R U . . .
H50B H 0.820062 0.547930 0.436102 0.075 Uiso 1 1 calc R U . . .
H50C H 0.820483 0.511504 0.489348 0.075 Uiso 1 1 calc R U . . .
C51 C 0.9208(4) 0.8582(7) 0.6028(3) 0.029(2) Uani 1 1 d . . . . .
H51 H 0.886821 0.832994 0.620222 0.035 Uiso 1 1 calc R U . . .
C52 C 0.9212(5) 0.9775(7) 0.6045(4) 0.050(3) Uani 1 1 d . . . . .
H52A H 0.933195 1.000850 0.637433 0.075 Uiso 1 1 calc R U . . .
H52B H 0.952865 1.004372 0.586448 0.075 Uiso 1 1 calc R U . . .
H52C H 0.877786 1.004038 0.590592 0.075 Uiso 1 1 calc R U . . .
C53 C 0.9863(4) 0.8152(7) 0.6281(3) 0.044(3) Uani 1 1 d . . . . .
H53A H 0.996151 0.841841 0.660611 0.067 Uiso 1 1 calc R U . . .
H53B H 0.984550 0.738468 0.628621 0.067 Uiso 1 1 calc R U . . .
H53C H 1.020419 0.837602 0.611251 0.067 Uiso 1 1 calc R U . . .
C54 C 0.8522(4) -0.0012(6) 0.7909(3) 0.044(3) Uani 1 1 d G . . . .
C55 C 0.8772(4) 0.0959(7) 0.8071(2) 0.069(4) Uani 1 1 d G . . . .
H55 H 0.891873 0.107299 0.840083 0.083 Uiso 1 1 calc R U . . .
C56 C 0.8808(4) 0.1762(5) 0.7751(4) 0.080(4) Uani 1 1 d G . . . .
H56 H 0.897931 0.242551 0.786233 0.096 Uiso 1 1 calc R U . . .
C57 C 0.8594(4) 0.1595(6) 0.7269(3) 0.060(4) Uani 1 1 d G . . . .
H57 H 0.861857 0.214428 0.705073 0.073 Uiso 1 1 calc R U . . .
C58 C 0.8344(4) 0.0625(8) 0.7107(2) 0.067(4) Uani 1 1 d G . . . .
H58 H 0.819723 0.051054 0.677763 0.081 Uiso 1 1 calc R U . . .
C59 C 0.8308(3) -0.0179(6) 0.7427(3) 0.063(4) Uani 1 1 d G . . . .
H59 H 0.813665 -0.084199 0.731613 0.076 Uiso 1 1 calc R U . . .
C60 C 0.8444(5) -0.0905(9) 0.8235(4) 0.079(4) Uani 1 1 d . . . . .
H60A H 0.886883 -0.108449 0.842797 0.118 Uiso 1 1 calc R U . . .
H60B H 0.826605 -0.151566 0.804755 0.118 Uiso 1 1 calc R U . . .
H60C H 0.814665 -0.069675 0.844294 0.118 Uiso 1 1 calc R U . . .
C61 C 0.1667(5) 0.9052(10) 0.5841(5) 0.056(3) Uani 1 1 d . . . . .
C62 C 0.1396(6) 0.9177(9) 0.5377(5) 0.058(4) Uani 1 1 d . . . . .
H62 H 0.136915 0.986066 0.524358 0.069 Uiso 1 1 calc R U . . .
C63 C 0.1159(6) 0.8339(11) 0.5093(4) 0.065(4) Uani 1 1 d . . . . .
H63 H 0.098749 0.844808 0.476582 0.078 Uiso 1 1 calc R U . . .
C64 C 0.1169(6) 0.7349(10) 0.5279(5) 0.058(3) Uani 1 1 d . . . . .
H64 H 0.098788 0.677432 0.508826 0.069 Uiso 1 1 calc R U . . .
C65 C 0.1450(6) 0.7208(9) 0.5751(5) 0.062(4) Uani 1 1 d . . . . .
H65 H 0.147932 0.652355 0.588308 0.075 Uiso 1 1 calc R U . . .
C66 C 0.1686(5) 0.8039(9) 0.6029(4) 0.056(4) Uani 1 1 d . . . . .
H66 H 0.186543 0.792969 0.635453 0.067 Uiso 1 1 calc R U . . .
C67 C 0.1946(6) 0.9973(8) 0.6136(5) 0.093(5) Uani 1 1 d . . . . .
H67A H 0.194288 1.058931 0.593293 0.139 Uiso 1 1 calc R U . . .
H67B H 0.239417 0.981618 0.629277 0.139 Uiso 1 1 calc R U . . .
H67C H 0.168317 1.011515 0.637631 0.139 Uiso 1 1 calc R U . . .

loop_
_atom_site_aniso_label
_atom_site_aniso_U_11
_atom_site_aniso_U_22
_atom_site_aniso_U_33
_atom_site_aniso_U_23
_atom_site_aniso_U_13
_atom_site_aniso_U_12
I1 0.0271(4) 0.0223(3) 0.0249(4) 0.0019(3) 0.0147(3) 0.0056(3)
I2 0.0194(4) 0.0327(4) 0.0327(4) -0.0115(3) 0.0053(3) -0.0034(3)
I3 0.0403(4) 0.0242(4) 0.0251(4) 0.0071(3) 0.0097(3) 0.0004(3)
I4 0.0338(4) 0.0218(3) 0.0304(4) 0.0076(3) 0.0085(3) 0.0096(3)
I5 0.0361(4) 0.0457(4) 0.0408(5) 0.0142(4) 0.0228(4) 0.0136(4)
I6 0.0378(4) 0.0355(4) 0.0657(6) 0.0278(4) 0.0206(4) 0.0167(4)
Si1 0.0141(14) 0.0154(13) 0.0130(14) 0.0005(11) 0.0024(11) -0.0022(11)
S1 0.0165(13) 0.0223(13) 0.0173(13) 0.0001(11) 0.0056(11) 0.0001(11)
S2 0.0168(13) 0.0257(13) 0.0174(14) -0.0068(11) 0.0021(11) -0.0065(11)
S3 0.0166(13) 0.0213(13) 0.0194(14) -0.0090(11) 0.0062(11) -0.0023(10)
B1 0.017(6) 0.021(6) 0.021(7) 0.001(5) 0.006(5) 0.006(5)
B2 0.009(6) 0.030(7) 0.026(7) 0.007(5) 0.004(5) -0.001(5)
N1 0.009(4) 0.011(4) 0.005(4) -0.004(3) 0.003(3) 0.000(3)
N2 0.013(4) 0.014(4) 0.008(4) -0.003(3) 0.004(3) 0.002(3)
N3 0.012(4) 0.013(4) 0.018(4) 0.005(3) -0.002(3) 0.005(3)
N4 0.015(4) 0.018(4) 0.016(4) 0.005(3) 0.009(3) -0.006(4)
C1 0.011(4) 0.004(4) 0.016(5) -0.003(4) 0.007(4) 0.002(4)
C2 0.018(5) 0.009(4) 0.002(4) -0.001(3) 0.001(4) -0.005(4)
C3 0.006(5) 0.021(5) 0.018(5) 0.001(4) 0.006(4) -0.004(4)
C4 0.012(5) 0.012(5) 0.010(5) -0.004(4) 0.002(4) -0.001(4)
C5 0.014(5) 0.017(5) 0.024(6) -0.016(5) 0.010(4) -0.004(4)
C6 0.029(6) 0.021(5) 0.026(6) -0.007(5) 0.011(5) -0.006(5)
C7 0.018(5) 0.033(5) 0.026(5) -0.024(5) 0.000(4) -0.003(4)
C8 0.015(5) 0.029(6) 0.020(6) -0.009(5) 0.000(4) 0.003(5)
C9 0.008(5) 0.019(5) 0.021(6) 0.000(4) 0.000(4) 0.009(4)
C10 0.044(7) 0.023(6) 0.005(5) 0.002(4) 0.001(5) 0.001(5)
C11 0.035(7) 0.042(7) 0.041(7) 0.026(6) -0.003(6) 0.007(5)
C12 0.058(8) 0.042(6) 0.022(6) 0.012(5) 0.002(5) 0.035(6)
C13 0.024(6) 0.022(5) 0.018(6) 0.006(4) 0.006(5) 0.011(5)
C14 0.037(7) 0.050(7) 0.034(7) 0.016(6) 0.015(5) 0.004(5)
C15 0.061(8) 0.039(7) 0.029(6) 0.015(5) 0.020(6) 0.009(6)
C16 0.011(4) 0.015(4) 0.007(4) -0.004(3) 0.001(3) -0.007(3)
C17 0.013(5) 0.023(5) 0.004(5) -0.005(4) -0.001(4) -0.004(4)
C18 0.020(6) 0.046(7) 0.011(5) 0.006(5) 0.007(4) -0.004(5)
C19 0.042(7) 0.029(6) 0.019(6) -0.014(5) 0.005(5) -0.007(5)
C20 0.029(6) 0.023(5) 0.030(6) -0.009(5) 0.013(5) 0.000(5)
C21 0.024(6) 0.012(5) 0.007(5) -0.001(4) -0.003(4) -0.001(4)
C22 0.034(6) 0.015(5) 0.020(6) -0.003(4) 0.004(5) -0.003(5)
C23 0.042(7) 0.018(5) 0.036(7) -0.006(5) 0.002(5) 0.007(5)
C24 0.052(7) 0.036(6) 0.032(7) 0.020(5) 0.011(6) -0.006(5)
C25 0.029(6) 0.010(5) 0.027(6) 0.001(4) 0.007(5) 0.008(5)
C26 0.041(7) 0.020(5) 0.062(8) 0.005(5) 0.009(6) 0.000(5)
C27 0.041(7) 0.030(6) 0.071(9) 0.010(6) 0.028(6) -0.004(5)
C28 0.007(5) 0.019(5) 0.015(5) -0.005(4) 0.001(4) -0.002(4)
C29 0.014(5) 0.013(5) 0.016(5) 0.005(4) 0.002(4) -0.002(4)
C30 0.018(6) 0.016(5) 0.019(6) 0.002(4) 0.002(5) 0.003(4)
C31 0.021(6) 0.022(5) 0.027(6) 0.010(5) 0.004(5) 0.009(5)
C32 0.030(6) 0.038(6) 0.026(6) 0.006(5) -0.004(5) 0.001(5)
C33 0.036(7) 0.038(6) 0.048(8) 0.013(6) 0.034(6) 0.000(6)
C34 0.025(6) 0.021(6) 0.052(8) 0.003(6) 0.016(6) -0.003(5)
C35 0.015(5) 0.017(5) 0.021(6) 0.004(4) 0.003(5) 0.007(4)
C36 0.018(5) 0.025(5) 0.025(6) -0.002(5) 0.011(5) -0.008(4)
C37 0.021(6) 0.048(7) 0.062(8) -0.007(6) -0.003(6) 0.006(5)
C38 0.052(7) 0.022(6) 0.068(8) -0.009(6) 0.026(6) -0.009(5)
C39 0.022(6) 0.049(7) 0.022(6) 0.015(5) 0.007(5) -0.009(5)
C40 0.042(7) 0.069(8) 0.050(8) -0.004(7) -0.012(6) 0.005(6)
C41 0.052(8) 0.052(7) 0.042(8) -0.011(6) 0.001(6) -0.021(6)
C42 0.016(5) 0.013(5) 0.017(6) 0.010(4) 0.006(4) 0.008(4)
C43 0.014(5) 0.022(5) 0.030(6) 0.009(5) 0.007(5) 0.004(4)
C44 0.023(6) 0.021(5) 0.046(7) 0.001(5) 0.018(5) -0.013(5)
C45 0.034(7) 0.052(7) 0.043(8) 0.011(6) 0.033(6) 0.011(6)
C46 0.029(6) 0.028(6) 0.019(6) 0.005(5) 0.009(5) 0.009(5)
C47 0.016(5) 0.019(5) 0.012(5) -0.002(4) 0.007(4) 0.005(4)
C48 0.025(6) 0.043(6) 0.023(6) -0.013(5) 0.006(5) 0.003(5)
C49 0.061(8) 0.054(8) 0.063(9) -0.025(7) -0.022(7) 0.016(7)
C50 0.058(8) 0.047(7) 0.049(8) -0.014(6) 0.020(6) -0.005(6)
C51 0.027(6) 0.030(6) 0.031(6) -0.004(5) 0.008(5) -0.004(5)
C52 0.053(8) 0.046(7) 0.044(7) -0.007(6) -0.005(6) -0.001(6)
C53 0.040(7) 0.039(7) 0.048(8) -0.017(6) -0.007(6) -0.006(5)
C54 0.036(7) 0.054(8) 0.037(8) 0.008(6) -0.007(6) 0.002(6)
C55 0.090(11) 0.074(9) 0.039(8) -0.009(8) 0.003(7) 0.019(9)
C56 0.120(13) 0.051(9) 0.067(11) 0.001(8) 0.014(10) 0.006(8)
C57 0.057(9) 0.071(10) 0.056(10) 0.031(8) 0.018(7) 0.014(7)
C58 0.046(8) 0.115(12) 0.037(8) 0.014(9) -0.003(6) 0.000(8)
C59 0.063(9) 0.081(10) 0.038(8) -0.005(7) -0.010(7) -0.013(7)
C60 0.051(9) 0.097(10) 0.076(10) 0.034(8) -0.017(7) -0.007(8)
C61 0.031(7) 0.061(9) 0.070(10) 0.010(8) -0.004(7) 0.004(6)
C62 0.057(9) 0.039(8) 0.079(11) 0.014(8) 0.014(8) 0.008(7)
C63 0.057(9) 0.093(11) 0.053(9) 0.009(9) 0.028(7) 0.008(8)
C64 0.056(9) 0.061(9) 0.059(10) -0.012(8) 0.021(7) 0.002(7)
C65 0.058(9) 0.043(8) 0.090(12) -0.002(8) 0.026(8) -0.008(7)
C66 0.030(7) 0.061(9) 0.075(10) 0.032(8) 0.007(7) 0.018(7)
C67 0.104(12) 0.045(8) 0.108(12) 0.013(8) -0.033(9) 0.003(8)

loop_
_atom_type_symbol
_atom_type_description
_atom_type_scat_dispersion_real
_atom_type_scat_dispersion_imag
_atom_type_scat_source
C C 0.0033 0.0016 'International Tables Vol C Tables 4.2.6.8 and 6.1.1.4'
H H 0.0000 0.0000 'International Tables Vol C Tables 4.2.6.8 and 6.1.1.4'
B B 0.0013 0.0007 'International Tables Vol C Tables 4.2.6.8 and 6.1.1.4'
I I -0.4742 1.8119 'International Tables Vol C Tables 4.2.6.8 and 6.1.1.4'
N N 0.0061 0.0033 'International Tables Vol C Tables 4.2.6.8 and 6.1.1.4'
S S 0.1246 0.1234 'International Tables Vol C Tables 4.2.6.8 and 6.1.1.4'
Si Si 0.0817 0.0704 'International Tables Vol C Tables 4.2.6.8 and 6.1.1.4'

loop_
_geom_angle_atom_site_label_1
_geom_angle_atom_site_label_2
_geom_angle_atom_site_label_3
_geom_angle
_geom_angle_site_symmetry_1
_geom_angle_site_symmetry_3
_geom_angle_publ_flag
N3 Si1 S3 110.4(3) . . ?
N3 Si1 S2 113.2(2) . . ?
S3 Si1 S2 100.27(13) . . ?
N3 Si1 I4 110.3(3) . . ?
S3 Si1 I4 111.82(12) . . ?
S2 Si1 I4 110.54(12) . . ?
C1 S1 B1 112.6(4) . . ?
C2 S2 Si1 90.4(3) . . ?
C3 S3 Si1 90.7(3) . . ?
S1 B1 I3 111.7(5) . . ?
S1 B1 I2 117.4(5) . . ?
I3 B1 I2 112.4(4) . . ?
S1 B1 I1 96.7(4) . . ?
I3 B1 I1 109.9(4) . . ?
I2 B1 I1 107.4(4) . . ?
N4 B2 I5 121.3(7) . . ?
N4 B2 I6 121.2(7) . . ?
I5 B2 I6 117.4(5) . . ?
C2 N1 C1 108.9(6) . . ?
C2 N1 C16 122.7(6) . . ?
C1 N1 C16 128.0(7) . . ?
C3 N2 C1 108.8(6) . . ?
C3 N2 C4 122.1(7) . . ?
C1 N2 C4 128.5(7) . . ?
C28 N3 C42 115.8(6) . . ?
C28 N3 Si1 119.1(6) . . ?
C42 N3 Si1 124.9(5) . . ?
B2 N4 C30 121.9(7) . . ?
B2 N4 C29 123.4(7) . . ?
C30 N4 C29 114.7(7) . . ?
N2 C1 N1 106.6(7) . . ?
N2 C1 S1 131.7(6) . . ?
N1 C1 S1 120.2(6) . . ?
C3 C2 N1 108.4(7) . . ?
C3 C2 S2 123.9(7) . . ?
N1 C2 S2 127.5(6) . . ?
N2 C3 C2 107.3(7) . . ?
N2 C3 S3 127.0(6) . . ?
C2 C3 S3 125.7(7) . . ?
C9 C4 C5 123.9(7) . . ?
C9 C4 N2 118.6(7) . . ?
C5 C4 N2 117.3(7) . . ?
C6 C5 C4 115.6(8) . . ?
C6 C5 C13 121.1(8) . . ?
C4 C5 C13 123.2(7) . . ?
C5 C6 C7 121.7(8) . . ?
C8 C7 C6 122.1(8) . . ?
C7 C8 C9 119.7(8) . . ?
C4 C9 C8 116.9(8) . . ?
C4 C9 C10 123.9(7) . . ?
C8 C9 C10 119.2(7) . . ?
C11 C10 C9 111.7(7) . . ?
C11 C10 C12 107.0(7) . . ?
C9 C10 C12 110.9(7) . . ?
C5 C13 C14 112.8(7) . . ?
C5 C13 C15 109.4(7) . . ?
C14 C13 C15 111.1(7) . . ?
C17 C16 C21 123.2(7) . . ?
C17 C16 N1 117.3(7) . . ?
C21 C16 N1 119.3(7) . . ?
C16 C17 C18 116.4(7) . . ?
C16 C17 C25 123.6(7) . . ?
C18 C17 C25 120.0(7) . . ?
C19 C18 C17 122.4(8) . . ?
C18 C19 C20 119.7(8) . . ?
C19 C20 C21 121.7(8) . . ?
C16 C21 C20 116.6(7) . . ?
C16 C21 C22 123.1(7) . . ?
C20 C21 C22 120.3(7) . . ?
C24 C22 C23 110.1(7) . . ?
C24 C22 C21 110.9(7) . . ?
C23 C22 C21 111.8(7) . . ?
C27 C25 C26 111.2(7) . . ?
C27 C25 C17 111.0(7) . . ?
C26 C25 C17 111.0(7) . . ?
C29 C28 N3 122.4(8) . . ?
C28 C29 N4 123.8(8) . . ?
C35 C30 C31 122.8(8) . . ?
C35 C30 N4 118.4(8) . . ?
C31 C30 N4 118.7(8) . . ?
C30 C31 C32 116.5(8) . . ?
C30 C31 C39 122.9(9) . . ?
C32 C31 C39 120.6(9) . . ?
C33 C32 C31 122.4(9) . . ?
C32 C33 C34 118.9(9) . . ?
C35 C34 C33 122.4(9) . . ?
C30 C35 C34 117.1(8) . . ?
C30 C35 C36 122.6(8) . . ?
C34 C35 C36 120.4(8) . . ?
C35 C36 C38 113.0(7) . . ?
C35 C36 C37 111.6(7) . . ?
C38 C36 C37 108.4(7) . . ?
C31 C39 C41 111.2(7) . . ?
C31 C39 C40 110.7(8) . . ?
C41 C39 C40 111.0(8) . . ?
C47 C42 C43 124.3(8) . . ?
C47 C42 N3 118.3(7) . . ?
C43 C42 N3 117.3(8) . . ?
C44 C43 C42 115.4(9) . . ?
C44 C43 C51 121.0(8) . . ?
C42 C43 C51 123.6(8) . . ?
C43 C44 C45 123.4(9) . . ?
C46 C45 C44 118.5(9) . . ?
C45 C46 C47 122.1(9) . . ?
C42 C47 C46 116.3(8) . . ?
C42 C47 C48 124.0(8) . . ?
C46 C47 C48 119.6(8) . . ?
C50 C48 C47 111.1(7) . . ?
C50 C48 C49 110.8(8) . . ?
C47 C48 C49 111.0(8) . . ?
C43 C51 C52 110.5(8) . . ?
C43 C51 C53 112.5(8) . . ?
C52 C51 C53 110.2(7) . . ?
C55 C54 C59 120.0 . . ?
C55 C54 C60 123.0(8) . . ?
C59 C54 C60 117.0(8) . . ?
C54 C55 C56 120.0 . . ?
C57 C56 C55 120.0 . . ?
C56 C57 C58 120.0 . . ?
C59 C58 C57 120.0 . . ?
C58 C59 C54 120.0 . . ?
C62 C61 C66 117.7(12) . . ?
C62 C61 C67 120.5(12) . . ?
C66 C61 C67 121.8(12) . . ?
C63 C62 C61 121.8(12) . . ?
C62 C63 C64 120.4(12) . . ?
C65 C64 C63 118.4(12) . . ?
C66 C65 C64 120.8(12) . . ?
C65 C66 C61 120.9(12) . . ?

loop_
_geom_bond_atom_site_label_1
_geom_bond_atom_site_label_2
_geom_bond_distance
_geom_bond_site_symmetry_2
_geom_bond_publ_flag
I1 B1 2.278(10) . ?
I2 B1 2.200(10) . ?
I3 B1 2.219(10) . ?
I4 Si1 2.406(3) . ?
I5 B2 2.119(11) . ?
I6 B2 2.136(10) . ?
Si1 N3 1.699(7) . ?
Si1 S3 2.156(3) . ?
Si1 S2 2.162(4) . ?
S1 C1 1.731(8) . ?
S1 B1 1.936(10) . ?
S2 C2 1.750(8) . ?
S3 C3 1.728(9) . ?
B2 N4 1.393(11) . ?
N1 C2 1.383(9) . ?
N1 C1 1.371(9) . ?
N1 C16 1.447(9) . ?
N2 C3 1.409(9) . ?
N2 C1 1.357(9) . ?
N2 C4 1.455(9) . ?
N3 C28 1.425(9) . ?
N3 C42 1.454(10) . ?
N4 C30 1.439(10) . ?
N4 C29 1.442(9) . ?
C2 C3 1.331(10) . ?
C4 C9 1.401(10) . ?
C4 C5 1.411(10) . ?
C5 C6 1.375(10) . ?
C5 C13 1.512(11) . ?
C6 C7 1.371(11) . ?
C7 C8 1.370(11) . ?
C8 C9 1.394(10) . ?
C9 C10 1.525(11) . ?
C10 C11 1.506(12) . ?
C10 C12 1.537(11) . ?
C13 C14 1.519(11) . ?
C13 C15 1.514(11) . ?
C16 C17 1.403(10) . ?
C16 C21 1.401(10) . ?
C17 C18 1.385(11) . ?
C17 C25 1.517(10) . ?
C18 C19 1.371(11) . ?
C19 C20 1.377(11) . ?
C20 C21 1.393(10) . ?
C21 C22 1.502(10) . ?
C22 C24 1.514(12) . ?
C22 C23 1.529(11) . ?
C25 C27 1.499(12) . ?
C25 C26 1.521(11) . ?
C28 C29 1.326(10) . ?
C30 C35 1.407(11) . ?
C30 C31 1.410(11) . ?
C31 C32 1.384(12) . ?
C31 C39 1.509(12) . ?
C32 C33 1.395(12) . ?
C33 C34 1.375(12) . ?
C34 C35 1.384(12) . ?
C35 C36 1.492(11) . ?
C36 C38 1.525(10) . ?
C36 C37 1.533(11) . ?
C39 C41 1.549(12) . ?
C39 C40 1.541(11) . ?
C42 C47 1.380(11) . ?
C42 C43 1.410(11) . ?
C43 C44 1.388(12) . ?
C43 C51 1.498(11) . ?
C44 C45 1.376(12) . ?
C45 C46 1.383(12) . ?
C46 C47 1.405(11) . ?
C47 C48 1.510(11) . ?
C48 C50 1.518(11) . ?
C48 C49 1.546(12) . ?
C51 C52 1.523(11) . ?
C51 C53 1.527(11) . ?
C54 C55 1.3900 . ?
C54 C59 1.3900 . ?
C54 C60 1.506(11) . ?
C55 C56 1.3900 . ?
C56 C57 1.3900 . ?
C57 C58 1.3900 . ?
C58 C59 1.3900 . ?
C61 C62 1.358(14) . ?
C61 C66 1.398(14) . ?
C61 C67 1.501(14) . ?
C62 C63 1.380(14) . ?
C63 C64 1.370(14) . ?
C64 C65 1.386(15) . ?
C65 C66 1.362(14) . ?

loop_
_geom_torsion_atom_site_label_1
_geom_torsion_atom_site_label_2
_geom_torsion_atom_site_label_3
_geom_torsion_atom_site_label_4
_geom_torsion
_geom_torsion_site_symmetry_1
_geom_torsion_site_symmetry_2
_geom_torsion_site_symmetry_3
_geom_torsion_site_symmetry_4
_geom_torsion_publ_flag
S3 Si1 N3 C28 -55.1(6) . . . . ?
S2 Si1 N3 C28 56.4(6) . . . . ?
I4 Si1 N3 C28 -179.2(5) . . . . ?
S3 Si1 N3 C42 119.4(6) . . . . ?
S2 Si1 N3 C42 -129.1(6) . . . . ?
I4 Si1 N3 C42 -4.7(7) . . . . ?
I5 B2 N4 C30 -179.3(6) . . . . ?
I6 B2 N4 C30 2.7(11) . . . . ?
I5 B2 N4 C29 1.7(11) . . . . ?
I6 B2 N4 C29 -176.3(6) . . . . ?
C3 N2 C1 N1 1.1(8) . . . . ?
C4 N2 C1 N1 171.9(6) . . . . ?
C3 N2 C1 S1 -164.2(6) . . . . ?
C4 N2 C1 S1 6.6(12) . . . . ?
C2 N1 C1 N2 -0.3(8) . . . . ?
C16 N1 C1 N2 -173.3(6) . . . . ?
C2 N1 C1 S1 167.0(5) . . . . ?
C16 N1 C1 S1 -6.0(10) . . . . ?
B1 S1 C1 N2 -63.7(8) . . . . ?
B1 S1 C1 N1 132.6(6) . . . . ?
C1 N1 C2 C3 -0.6(9) . . . . ?
C16 N1 C2 C3 172.8(6) . . . . ?
C1 N1 C2 S2 -175.4(6) . . . . ?
C16 N1 C2 S2 -1.9(10) . . . . ?
Si1 S2 C2 C3 20.9(7) . . . . ?
Si1 S2 C2 N1 -165.1(6) . . . . ?
C1 N2 C3 C2 -1.5(9) . . . . ?
C4 N2 C3 C2 -173.0(6) . . . . ?
C1 N2 C3 S3 176.6(6) . . . . ?
C4 N2 C3 S3 5.1(11) . . . . ?
N1 C2 C3 N2 1.3(9) . . . . ?
S2 C2 C3 N2 176.3(5) . . . . ?
N1 C2 C3 S3 -176.9(6) . . . . ?
S2 C2 C3 S3 -1.9(11) . . . . ?
Si1 S3 C3 N2 163.6(7) . . . . ?
Si1 S3 C3 C2 -18.6(7) . . . . ?
C3 N2 C4 C9 -79.5(9) . . . . ?
C1 N2 C4 C9 110.7(9) . . . . ?
C3 N2 C4 C5 95.9(9) . . . . ?
C1 N2 C4 C5 -73.8(10) . . . . ?
C9 C4 C5 C6 -1.7(12) . . . . ?
N2 C4 C5 C6 -176.9(7) . . . . ?
C9 C4 C5 C13 176.1(8) . . . . ?
N2 C4 C5 C13 0.9(12) . . . . ?
C4 C5 C6 C7 2.5(12) . . . . ?
C13 C5 C6 C7 -175.4(8) . . . . ?
C5 C6 C7 C8 -1.7(14) . . . . ?
C6 C7 C8 C9 -0.1(13) . . . . ?
C5 C4 C9 C8 0.1(12) . . . . ?
N2 C4 C9 C8 175.2(7) . . . . ?
C5 C4 C9 C10 179.9(8) . . . . ?
N2 C4 C9 C10 -5.0(12) . . . . ?
C7 C8 C9 C4 0.8(12) . . . . ?
C7 C8 C9 C10 -179.0(8) . . . . ?
C4 C9 C10 C11 113.9(9) . . . . ?
C8 C9 C10 C11 -66.3(10) . . . . ?
C4 C9 C10 C12 -126.9(8) . . . . ?
C8 C9 C10 C12 52.9(10) . . . . ?
C6 C5 C13 C14 -48.8(11) . . . . ?
C4 C5 C13 C14 133.5(8) . . . . ?
C6 C5 C13 C15 75.4(10) . . . . ?
C4 C5 C13 C15 -102.3(9) . . . . ?
C2 N1 C16 C17 -85.9(9) . . . . ?
C1 N1 C16 C17 86.2(9) . . . . ?
C2 N1 C16 C21 90.2(9) . . . . ?
C1 N1 C16 C21 -97.7(9) . . . . ?
C21 C16 C17 C18 0.5(12) . . . . ?
N1 C16 C17 C18 176.4(7) . . . . ?
C21 C16 C17 C25 177.5(8) . . . . ?
N1 C16 C17 C25 -6.6(12) . . . . ?
C16 C17 C18 C19 -1.7(13) . . . . ?
C25 C17 C18 C19 -178.8(8) . . . . ?
C17 C18 C19 C20 2.3(14) . . . . ?
C18 C19 C20 C21 -1.5(14) . . . . ?
C17 C16 C21 C20 0.1(12) . . . . ?
N1 C16 C21 C20 -175.7(7) . . . . ?
C17 C16 C21 C22 179.8(8) . . . . ?
N1 C16 C21 C22 4.0(12) . . . . ?
C19 C20 C21 C16 0.4(13) . . . . ?
C19 C20 C21 C22 -179.3(8) . . . . ?
C16 C21 C22 C24 -103.7(9) . . . . ?
C20 C21 C22 C24 75.9(10) . . . . ?
C16 C21 C22 C23 133.0(8) . . . . ?
C20 C21 C22 C23 -47.3(11) . . . . ?
C16 C17 C25 C27 -116.8(9) . . . . ?
C18 C17 C25 C27 60.1(11) . . . . ?
C16 C17 C25 C26 119.0(9) . . . . ?
C18 C17 C25 C26 -64.1(11) . . . . ?
C42 N3 C28 C29 0.3(10) . . . . ?
Si1 N3 C28 C29 175.3(6) . . . . ?
N3 C28 C29 N4 -179.5(6) . . . . ?
B2 N4 C29 C28 -179.4(8) . . . . ?
C30 N4 C29 C28 1.5(11) . . . . ?
B2 N4 C30 C35 -92.0(10) . . . . ?
C29 N4 C30 C35 87.0(9) . . . . ?
B2 N4 C30 C31 92.0(10) . . . . ?
C29 N4 C30 C31 -89.0(9) . . . . ?
C35 C30 C31 C32 1.1(12) . . . . ?
N4 C30 C31 C32 176.9(7) . . . . ?
C35 C30 C31 C39 -179.1(7) . . . . ?
N4 C30 C31 C39 -3.3(12) . . . . ?
C30 C31 C32 C33 -1.4(13) . . . . ?
C39 C31 C32 C33 178.8(8) . . . . ?
C31 C32 C33 C34 1.2(14) . . . . ?
C32 C33 C34 C35 -0.5(14) . . . . ?
C31 C30 C35 C34 -0.5(12) . . . . ?
N4 C30 C35 C34 -176.3(7) . . . . ?
C31 C30 C35 C36 -179.3(7) . . . . ?
N4 C30 C35 C36 4.9(11) . . . . ?
C33 C34 C35 C30 0.2(13) . . . . ?
C33 C34 C35 C36 179.0(8) . . . . ?
C30 C35 C36 C38 119.9(9) . . . . ?
C34 C35 C36 C38 -58.9(11) . . . . ?
C30 C35 C36 C37 -117.6(9) . . . . ?
C34 C35 C36 C37 63.6(10) . . . . ?
C30 C31 C39 C41 115.5(9) . . . . ?
C32 C31 C39 C41 -64.7(11) . . . . ?
C30 C31 C39 C40 -120.6(9) . . . . ?
C32 C31 C39 C40 59.2(11) . . . . ?
C28 N3 C42 C47 91.4(8) . . . . ?
Si1 N3 C42 C47 -83.2(8) . . . . ?
C28 N3 C42 C43 -86.2(8) . . . . ?
Si1 N3 C42 C43 99.1(8) . . . . ?
C47 C42 C43 C44 -1.2(12) . . . . ?
N3 C42 C43 C44 176.3(7) . . . . ?
C47 C42 C43 C51 -178.5(8) . . . . ?
N3 C42 C43 C51 -1.0(11) . . . . ?
C42 C43 C44 C45 1.2(13) . . . . ?
C51 C43 C44 C45 178.6(8) . . . . ?
C43 C44 C45 C46 0.2(14) . . . . ?
C44 C45 C46 C47 -1.8(13) . . . . ?
C43 C42 C47 C46 -0.2(12) . . . . ?
N3 C42 C47 C46 -177.7(7) . . . . ?
C43 C42 C47 C48 177.1(7) . . . . ?
N3 C42 C47 C48 -0.3(11) . . . . ?
C45 C46 C47 C42 1.8(12) . . . . ?
C45 C46 C47 C48 -175.7(8) . . . . ?
C42 C47 C48 C50 -112.3(9) . . . . ?
C46 C47 C48 C50 65.0(10) . . . . ?
C42 C47 C48 C49 123.9(9) . . . . ?
C46 C47 C48 C49 -58.8(10) . . . . ?
C44 C43 C51 C52 64.1(11) . . . . ?
C42 C43 C51 C52 -118.7(9) . . . . ?
C44 C43 C51 C53 -59.5(11) . . . . ?
C42 C43 C51 C53 117.7(9) . . . . ?
C59 C54 C55 C56 0.0 . . . . ?
C60 C54 C55 C56 -177.6(8) . . . . ?
C54 C55 C56 C57 0.0 . . . . ?
C55 C56 C57 C58 0.0 . . . . ?
C56 C57 C58 C59 0.0 . . . . ?
C57 C58 C59 C54 0.0 . . . . ?
C55 C54 C59 C58 0.0 . . . . ?
C60 C54 C59 C58 177.7(8) . . . . ?
C66 C61 C62 C63 -1.4(18) . . . . ?
C67 C61 C62 C63 177.4(11) . . . . ?
C61 C62 C63 C64 2.4(19) . . . . ?
C62 C63 C64 C65 -3.0(18) . . . . ?
C63 C64 C65 C66 2.8(18) . . . . ?
C64 C65 C66 C61 -1.8(18) . . . . ?
C62 C61 C66 C65 1.1(17) . . . . ?
C67 C61 C66 C65 -177.7(11) . . . . ?
